data_7005639
loop_
_publ_author_name
'Chan, Zhi-Kai'
'Chen, Tsun-Ren'
'Chen, Jhy-Der'
'Wang, Ju-Chun'
'Liu, C. W.'

_publ_section_title
;
 Crystal structures and solution behaviors of dinuclear d(10)-metal
 complexes containing anions of N,N'-bis(pyrimidine-2-yl)formamidine.
;
_journal_issue 31
_journal_name_full 'Dalton transactions (Cambridge, England : 2003)'
_journal_page_first 3450
_journal_page_last 3458
_journal_paper_doi 10.1039/b703727a
_journal_year 2007
_chemical_formula_sum 'C27 H21 Cd2 Cl N18 O4'
_chemical_formula_weight 921.87
_chemical_name_systematic
;
?
;
_space_group_IT_number 15
_symmetry_cell_setting monoclinic
_symmetry_space_group_name_Hall '-C 2yc'
_symmetry_space_group_name_H-M 'C 1 2/c 1'
_atom_sites_solution_hydrogens geom
_atom_sites_solution_primary direct
_atom_sites_solution_secondary difmap
_audit_creation_method SHELXL-97
_cell_angle_alpha 90.00
_cell_angle_beta 111.264(8)
_cell_angle_gamma 90.00
_cell_formula_units_Z 8
_cell_length_a 24.002(3)
_cell_length_b 12.6232(16)
_cell_length_c 32.299(4)
_cell_measurement_reflns_used 28
_cell_measurement_temperature 295(2)
_cell_measurement_theta_max 12.48
_cell_measurement_theta_min 5.16
_cell_volume 9120(2)
_computing_cell_refinement 'Bruker XSCANS'
_computing_data_collection 'Bruker XSCANS'
_computing_data_reduction 'Bruker SHELXTL'
_computing_molecular_graphics 'Bruker SHELXTL'
_computing_publication_material 'Bruker SHELXTL'
_computing_structure_refinement 'SHELXL-97 (Sheldrick, 1997)'
_computing_structure_solution 'SHELXS-97 (Sheldrick, 1990)'
_diffrn_ambient_temperature 295(2)
_diffrn_measured_fraction_theta_full 0.985
_diffrn_measured_fraction_theta_max 0.985
_diffrn_measurement_device_type 'Bruker P4'
_diffrn_measurement_method '\w scans'
_diffrn_radiation_monochromator graphite
_diffrn_radiation_source 'fine-focus sealed tube'
_diffrn_radiation_type MoK\a
_diffrn_radiation_wavelength 0.71073
_diffrn_reflns_av_R_equivalents 0.0426
_diffrn_reflns_av_sigmaI/netI 0.0608
_diffrn_reflns_limit_h_max 28
_diffrn_reflns_limit_h_min -1
_diffrn_reflns_limit_k_max 1
_diffrn_reflns_limit_k_min -15
_diffrn_reflns_limit_l_max 36
_diffrn_reflns_limit_l_min -38
_diffrn_reflns_number 9324
_diffrn_reflns_theta_full 25.00
_diffrn_reflns_theta_max 25.00
_diffrn_reflns_theta_min 1.82
_diffrn_standards_interval_count 97
_diffrn_standards_number 3
_exptl_absorpt_coefficient_mu 1.039
_exptl_absorpt_correction_T_max 1.0000
_exptl_absorpt_correction_T_min 0.7746
_exptl_absorpt_correction_type empirical
_exptl_crystal_colour colorless
_exptl_crystal_density_diffrn 1.343
_exptl_crystal_density_method 'not measured'
_exptl_crystal_description plate
_exptl_crystal_F_000 3632
_exptl_crystal_size_max 0.6
_exptl_crystal_size_mid 0.4
_exptl_crystal_size_min 0.2
_refine_diff_density_max 0.561
_refine_diff_density_min -0.407
_refine_diff_density_rms 0.071
_refine_ls_extinction_coef 0.00012(2)
_refine_ls_extinction_expression Fc^*^=kFc[1+0.001xFc^2^\l^3^/sin(2\q)]^-1/4^
_refine_ls_extinction_method SHELXL
_refine_ls_goodness_of_fit_ref 1.000
_refine_ls_hydrogen_treatment constr
_refine_ls_matrix_type full
_refine_ls_number_parameters 470
_refine_ls_number_reflns 7908
_refine_ls_number_restraints 0
_refine_ls_restrained_S_all 1.000
_refine_ls_R_factor_all 0.0993
_refine_ls_R_factor_gt 0.0496
_refine_ls_shift/su_max 0.001
_refine_ls_shift/su_mean 0.000
_refine_ls_structure_factor_coef Fsqd
_refine_ls_weighting_details 'calc w=1/[\s^2^(Fo^2^)+(0.0524P)^2^+0.0000P] where P=(Fo^2^+2Fc^2^)/3'
_refine_ls_weighting_scheme calc
_refine_ls_wR_factor_gt 0.1130
_refine_ls_wR_factor_ref 0.1235
_reflns_number_gt 3856
_reflns_number_total 7908
_reflns_threshold_expression >2sigma(I)
_cod_data_source_file b703727a.txt
_cod_data_source_block 2b
_cod_depositor_comments
;
The following automatic conversions were performed:
'_symmetry_cell_setting' value 'Monoclinic' changed to 'monoclinic'
according to '/home/saulius/struct/CIF-dictionaries/cif_core.dic'
dictionary named 'cif_core.dic' version 2.4.1 from 2010-06-29.

Automatic conversion script
Id: cif_fix_enum 1527 2010-12-29 10:47:43Z saulius 
;
_cod_original_cell_volume 9119.9(18)
_cod_original_sg_symbol_H-M C2/c
_cod_database_code 7005639

loop_
_symmetry_equiv_pos_as_xyz
'x, y, z'
'-x, y, -z+1/2'
'x+1/2, y+1/2, z'
'-x+1/2, y+1/2, -z+1/2'
'-x, -y, -z'
'x, -y, z-1/2'
'-x+1/2, -y+1/2, -z'
'x+1/2, -y+1/2, z-1/2'

loop_
_atom_site_label
_atom_site_type_symbol
_atom_site_fract_x
_atom_site_fract_y
_atom_site_fract_z
_atom_site_U_iso_or_equiv
_atom_site_adp_type
_atom_site_occupancy
_atom_site_symmetry_multiplicity
_atom_site_calc_flag
_atom_site_refinement_flags
_atom_site_disorder_assembly
_atom_site_disorder_group
Cd1 Cd 0.326854(19) 0.03609(4) 0.041390(13) 0.07568(17) Uani 1 1 d . . .
Cd2 Cd 0.33775(2) -0.03741(4) -0.072584(14) 0.08413(18) Uani 1 1 d . . .
N1 N 0.3422(2) 0.3673(4) 0.03461(16) 0.0782(13) Uani 1 1 d . . .
N2 N 0.3224(2) 0.2242(4) 0.07585(19) 0.0855(14) Uani 1 1 d . . .
N3 N 0.32567(19) 0.1899(4) 0.00793(16) 0.0723(12) Uani 1 1 d . . .
N4 N 0.3272(2) 0.1458(4) -0.05986(17) 0.0743(12) Uani 1 1 d . . .
N5 N 0.3214(3) 0.2762(4) -0.11504(18) 0.0984(17) Uani 1 1 d . . .
N6 N 0.3295(2) 0.0926(4) -0.12536(19) 0.0866(14) Uani 1 1 d . . .
N7 N 0.1710(3) -0.1335(4) 0.02032(19) 0.1001(16) Uani 1 1 d . . .
N8 N 0.2488(2) -0.0212(4) 0.06594(18) 0.0786(13) Uani 1 1 d . . .
N9 N 0.2546(2) -0.0799(4) 0.00214(17) 0.0721(12) Uani 1 1 d . . .
N10 N 0.2607(2) -0.1265(4) -0.06445(18) 0.0806(13) Uani 1 1 d . . .
N11 N 0.1927(3) -0.2460(5) -0.1141(2) 0.1067(18) Uani 1 1 d . . .
N12 N 0.2719(3) -0.1630(4) -0.1296(2) 0.0983(16) Uani 1 1 d . . .
N13 N 0.4990(3) -0.0713(5) 0.1141(2) 0.1058(18) Uani 1 1 d . . .
N14 N 0.4074(2) 0.0108(4) 0.10892(18) 0.0797(13) Uani 1 1 d . . .
N15 N 0.4176(2) -0.0424(4) 0.04617(18) 0.0789(13) Uani 1 1 d . . .
N16 N 0.4223(2) -0.0908(4) -0.02083(18) 0.0781(13) Uani 1 1 d . . .
N17 N 0.5012(2) -0.2020(5) -0.0228(2) 0.1000(17) Uani 1 1 d . . .
N18 N 0.4225(3) -0.1354(4) -0.0875(2) 0.1000(16) Uani 1 1 d . . .
C1 C 0.3291(3) 0.2901(8) 0.1099(2) 0.111(2) Uani 1 1 d . . .
H1B H 0.3249 0.2643 0.1355 0.134 Uiso 1 1 calc R . .
C2 C 0.3423(3) 0.3962(7) 0.1073(3) 0.106(2) Uani 1 1 d . . .
H2A H 0.3462 0.4428 0.1305 0.127 Uiso 1 1 calc R . .
C3 C 0.3494(3) 0.4300(5) 0.0686(2) 0.0879(19) Uani 1 1 d . . .
H3A H 0.3597 0.5004 0.0667 0.106 Uiso 1 1 calc R . .
C4 C 0.3292(2) 0.2668(5) 0.0396(2) 0.0726(16) Uani 1 1 d . . .
C5 C 0.3273(2) 0.2160(5) -0.0308(2) 0.0722(15) Uani 1 1 d . . .
H5B H 0.3285 0.2874 -0.0376 0.087 Uiso 1 1 calc R . .
C6 C 0.3257(3) 0.1760(5) -0.1011(2) 0.0767(16) Uani 1 1 d . . .
C7 C 0.3210(3) 0.2910(6) -0.1555(3) 0.116(2) Uani 1 1 d . . .
H7B H 0.3183 0.3600 -0.1662 0.139 Uiso 1 1 calc R . .
C8 C 0.3244(4) 0.2099(8) -0.1825(3) 0.127(3) Uani 1 1 d . . .
H8A H 0.3245 0.2219 -0.2109 0.153 Uiso 1 1 calc R . .
C9 C 0.3275(4) 0.1106(8) -0.1655(3) 0.122(3) Uani 1 1 d . . .
H9A H 0.3282 0.0532 -0.1834 0.146 Uiso 1 1 calc R . .
C10 C 0.2213(4) -0.0144(5) 0.0950(2) 0.103(2) Uani 1 1 d . . .
H10A H 0.2382 0.0263 0.1205 0.124 Uiso 1 1 calc R . .
C11 C 0.1686(4) -0.0667(7) 0.0879(3) 0.118(3) Uani 1 1 d . . .
H11B H 0.1494 -0.0627 0.1083 0.142 Uiso 1 1 calc R . .
C12 C 0.1456(4) -0.1237(7) 0.0507(4) 0.123(3) Uani 1 1 d . . .
H12A H 0.1096 -0.1587 0.0456 0.147 Uiso 1 1 calc R . .
C13 C 0.2232(3) -0.0806(5) 0.0303(2) 0.0761(16) Uani 1 1 d . . .
C14 C 0.2351(3) -0.1351(4) -0.0356(2) 0.0741(15) Uani 1 1 d . . .
H14A H 0.2026 -0.1804 -0.0413 0.089 Uiso 1 1 calc R . .
C15 C 0.2395(3) -0.1823(5) -0.1038(2) 0.0881(18) Uani 1 1 d . . .
C16 C 0.1775(4) -0.2982(6) -0.1526(3) 0.132(3) Uani 1 1 d . . .
H16A H 0.1455 -0.3452 -0.1608 0.159 Uiso 1 1 calc R . .
C17 C 0.2093(5) -0.2824(7) -0.1804(3) 0.146(4) Uani 1 1 d . . .
H17B H 0.1987 -0.3192 -0.2071 0.175 Uiso 1 1 calc R . .
C18 C 0.2550(5) -0.2147(7) -0.1690(3) 0.128(3) Uani 1 1 d . . .
H18A H 0.2754 -0.2028 -0.1882 0.154 Uiso 1 1 calc R . .
C19 C 0.4281(4) 0.0255(6) 0.1521(3) 0.108(2) Uani 1 1 d . . .
H19A H 0.4039 0.0582 0.1652 0.130 Uiso 1 1 calc R . .
C20 C 0.4844(4) -0.0063(7) 0.1782(3) 0.131(3) Uani 1 1 d . . .
H20A H 0.4995 0.0049 0.2087 0.157 Uiso 1 1 calc R . .
C21 C 0.5170(4) -0.0552(7) 0.1570(3) 0.130(3) Uani 1 1 d . . .
H21A H 0.5550 -0.0791 0.1743 0.156 Uiso 1 1 calc R . .
C22 C 0.4442(3) -0.0356(5) 0.0914(2) 0.0781(16) Uani 1 1 d . . .
C23 C 0.4456(3) -0.0861(4) 0.0227(3) 0.0787(17) Uani 1 1 d . . .
H23A H 0.4833 -0.1149 0.0373 0.094 Uiso 1 1 calc R . .
C24 C 0.4521(3) -0.1444(5) -0.0431(2) 0.0815(17) Uani 1 1 d . . .
C25 C 0.5220(3) -0.2544(7) -0.0496(4) 0.122(3) Uani 1 1 d . . .
H25A H 0.5554 -0.2975 -0.0372 0.147 Uiso 1 1 calc R . .
C26 C 0.4958(5) -0.2476(7) -0.0957(4) 0.132(3) Uani 1 1 d . . .
H26A H 0.5121 -0.2827 -0.1139 0.158 Uiso 1 1 calc R . .
C27 C 0.4452(4) -0.1870(7) -0.1132(3) 0.118(2) Uani 1 1 d . . .
H27A H 0.4264 -0.1822 -0.1439 0.142 Uiso 1 1 calc R . .
Cl1 Cl 0.33842(10) -0.08438(17) -0.26370(6) 0.0985(5) Uani 1 1 d . . .
O1 O 0.3519(6) -0.1353(6) -0.2266(3) 0.281(6) Uani 1 1 d . . .
O2 O 0.3296(4) -0.1382(7) -0.3004(2) 0.233(4) Uani 1 1 d . . .
O3 O 0.3732(4) 0.0047(7) -0.2585(2) 0.200(3) Uani 1 1 d . . .
O4 O 0.2832(4) -0.0409(10) -0.2691(4) 0.292(6) Uani 1 1 d . . .

loop_
_atom_site_aniso_label
_atom_site_aniso_U_11
_atom_site_aniso_U_22
_atom_site_aniso_U_33
_atom_site_aniso_U_23
_atom_site_aniso_U_13
_atom_site_aniso_U_12
Cd1 0.0776(3) 0.0755(3) 0.0741(3) -0.0001(2) 0.0276(2) 0.0093(2)
Cd2 0.0979(4) 0.0757(3) 0.0812(3) -0.0022(3) 0.0355(3) 0.0161(3)
N1 0.083(3) 0.062(3) 0.078(3) -0.001(3) 0.016(3) 0.019(3)
N2 0.081(3) 0.092(4) 0.076(3) 0.004(3) 0.020(3) 0.016(3)
N3 0.072(3) 0.070(3) 0.073(3) -0.002(3) 0.023(3) 0.008(2)
N4 0.085(3) 0.064(3) 0.072(3) 0.001(3) 0.026(3) 0.011(3)
N5 0.143(5) 0.076(4) 0.080(4) 0.009(3) 0.045(3) 0.026(3)
N6 0.100(4) 0.077(4) 0.083(4) -0.010(3) 0.034(3) 0.016(3)
N7 0.120(5) 0.079(4) 0.114(4) -0.003(3) 0.058(4) -0.009(4)
N8 0.088(3) 0.067(3) 0.078(3) -0.002(3) 0.026(3) 0.006(3)
N9 0.075(3) 0.065(3) 0.075(3) 0.006(3) 0.026(3) 0.007(2)
N10 0.086(3) 0.071(3) 0.077(3) -0.006(3) 0.020(3) 0.004(3)
N11 0.130(5) 0.087(4) 0.092(4) -0.004(4) 0.025(4) -0.015(4)
N12 0.127(5) 0.084(4) 0.087(4) 0.000(3) 0.042(4) 0.001(3)
N13 0.082(4) 0.126(5) 0.094(4) -0.003(4) 0.014(3) 0.020(4)
N14 0.081(3) 0.079(3) 0.082(4) -0.002(3) 0.032(3) 0.001(3)
N15 0.067(3) 0.076(3) 0.094(4) -0.001(3) 0.030(3) 0.004(3)
N16 0.094(4) 0.068(3) 0.078(3) -0.001(3) 0.038(3) 0.011(3)
N17 0.072(4) 0.110(4) 0.125(5) -0.033(4) 0.044(4) -0.001(3)
N18 0.117(5) 0.080(4) 0.115(5) -0.009(4) 0.058(4) 0.002(3)
C1 0.090(5) 0.158(8) 0.086(5) -0.001(6) 0.032(4) 0.019(5)
C2 0.113(6) 0.108(6) 0.085(5) -0.020(5) 0.020(4) 0.032(5)
C3 0.081(4) 0.076(4) 0.095(5) -0.005(4) 0.017(4) 0.021(3)
C4 0.071(4) 0.081(4) 0.061(4) 0.009(4) 0.017(3) 0.020(3)
C5 0.073(4) 0.061(4) 0.078(4) 0.005(4) 0.022(3) 0.008(3)
C6 0.080(4) 0.073(4) 0.074(4) -0.003(4) 0.025(3) 0.006(3)
C7 0.152(7) 0.103(6) 0.091(5) 0.024(5) 0.041(5) 0.021(5)
C8 0.180(8) 0.128(7) 0.089(5) -0.003(6) 0.067(5) 0.021(6)
C9 0.147(7) 0.109(7) 0.105(6) -0.033(6) 0.040(5) 0.025(6)
C10 0.150(7) 0.076(5) 0.100(5) -0.001(4) 0.065(5) 0.021(5)
C11 0.144(8) 0.104(6) 0.138(7) 0.003(6) 0.090(6) -0.012(5)
C12 0.142(7) 0.093(6) 0.158(8) 0.017(6) 0.085(7) -0.015(5)
C13 0.088(5) 0.052(3) 0.091(5) 0.021(4) 0.036(4) 0.012(3)
C14 0.077(4) 0.061(4) 0.079(4) 0.003(3) 0.022(4) 0.008(3)
C15 0.105(5) 0.056(4) 0.093(5) 0.008(4) 0.023(5) 0.013(4)
C16 0.187(9) 0.093(6) 0.100(6) -0.007(5) 0.032(6) -0.028(6)
C17 0.259(12) 0.101(6) 0.074(5) -0.016(5) 0.055(7) -0.012(7)
C18 0.197(9) 0.087(6) 0.099(6) -0.007(5) 0.053(6) -0.002(6)
C19 0.108(6) 0.117(6) 0.109(6) -0.006(5) 0.052(5) -0.005(5)
C20 0.125(7) 0.179(9) 0.076(5) -0.004(5) 0.023(5) 0.002(7)
C21 0.092(5) 0.167(8) 0.109(7) -0.007(6) 0.010(5) 0.019(6)
C22 0.070(4) 0.072(4) 0.090(4) -0.006(4) 0.027(4) -0.008(4)
C23 0.064(4) 0.060(4) 0.114(6) 0.003(4) 0.034(4) 0.001(3)
C24 0.086(5) 0.067(4) 0.096(5) -0.011(4) 0.038(4) -0.018(4)
C25 0.084(5) 0.126(7) 0.168(9) -0.036(7) 0.058(6) -0.001(4)
C26 0.154(8) 0.128(7) 0.150(8) -0.031(7) 0.101(7) -0.005(7)
C27 0.147(8) 0.101(6) 0.120(6) -0.008(5) 0.066(6) -0.002(6)
Cl1 0.1196(15) 0.1068(13) 0.0738(11) -0.0032(11) 0.0408(10) 0.0017(13)
O1 0.523(18) 0.182(7) 0.137(6) 0.065(6) 0.119(8) 0.027(9)
O2 0.305(9) 0.291(10) 0.156(5) -0.109(7) 0.146(6) -0.108(8)
O3 0.229(8) 0.194(7) 0.143(5) 0.000(5) 0.029(5) -0.081(7)
O4 0.194(9) 0.384(15) 0.314(13) -0.115(11) 0.112(8) 0.026(9)

loop_
_atom_type_symbol
_atom_type_description
_atom_type_scat_dispersion_real
_atom_type_scat_dispersion_imag
_atom_type_scat_source
C C 0.0033 0.0016 'International Tables Vol C Tables 4.2.6.8 and 6.1.1.4'
H H 0.0000 0.0000 'International Tables Vol C Tables 4.2.6.8 and 6.1.1.4'
N N 0.0061 0.0033 'International Tables Vol C Tables 4.2.6.8 and 6.1.1.4'
O O 0.0106 0.0060 'International Tables Vol C Tables 4.2.6.8 and 6.1.1.4'
Cl Cl 0.1484 0.1585 'International Tables Vol C Tables 4.2.6.8 and 6.1.1.4'
Cd Cd -0.8075 1.2024 'International Tables Vol C Tables 4.2.6.8 and 6.1.1.4'

loop_
_geom_angle_atom_site_label_1
_geom_angle_atom_site_label_2
_geom_angle_atom_site_label_3
_geom_angle
_geom_angle_site_symmetry_1
_geom_angle_site_symmetry_3
_geom_angle_publ_flag
N3 Cd1 N9 114.82(16) . . ?
N3 Cd1 N15 104.45(16) . . ?
N9 Cd1 N15 105.49(17) . . ?
N3 Cd1 N14 115.57(16) . . ?
N9 Cd1 N14 129.35(16) . . ?
N15 Cd1 N14 56.66(18) . . ?
N3 Cd1 N8 123.53(16) . . ?
N9 Cd1 N8 57.31(17) . . ?
N15 Cd1 N8 132.01(16) . . ?
N14 Cd1 N8 97.51(17) . . ?
N3 Cd1 N2 54.74(17) . . ?
N9 Cd1 N2 132.47(15) . . ?
N15 Cd1 N2 122.02(16) . . ?
N14 Cd1 N2 82.91(16) . . ?
N8 Cd1 N2 88.63(17) . . ?
N16 Cd2 N10 109.02(17) . . ?
N16 Cd2 N6 125.42(18) . . ?
N10 Cd2 N6 125.54(17) . . ?
N16 Cd2 N4 106.93(17) . . ?
N10 Cd2 N4 108.70(17) . . ?
N6 Cd2 N4 56.88(18) . . ?
N16 Cd2 N12 121.51(18) . . ?
N10 Cd2 N12 56.42(19) . . ?
N6 Cd2 N12 92.54(19) . . ?
N4 Cd2 N12 131.56(16) . . ?
N16 Cd2 N18 54.83(19) . . ?
N10 Cd2 N18 121.27(17) . . ?
N6 Cd2 N18 93.75(18) . . ?
N4 Cd2 N18 129.88(16) . . ?
N12 Cd2 N18 83.6(2) . . ?
C3 N1 C4 116.0(6) . . ?
C1 N2 C4 116.5(6) . . ?
C1 N2 Cd1 153.2(5) . . ?
C4 N2 Cd1 87.5(4) . . ?
C5 N3 C4 120.8(5) . . ?
C5 N3 Cd1 133.5(4) . . ?
C4 N3 Cd1 105.4(4) . . ?
C5 N4 C6 120.5(5) . . ?
C5 N4 Cd2 145.2(4) . . ?
C6 N4 Cd2 94.0(4) . . ?
C7 N5 C6 116.2(6) . . ?
C9 N6 C6 117.4(6) . . ?
C9 N6 Cd2 144.9(6) . . ?
C6 N6 Cd2 97.6(4) . . ?
C12 N7 C13 114.2(7) . . ?
C13 N8 C10 117.2(6) . . ?
C13 N8 Cd1 93.2(4) . . ?
C10 N8 Cd1 149.4(5) . . ?
C14 N9 C13 120.4(5) . . ?
C14 N9 Cd1 142.3(4) . . ?
C13 N9 Cd1 97.2(4) . . ?
C14 N10 C15 120.6(6) . . ?
C14 N10 Cd2 138.4(4) . . ?
C15 N10 Cd2 101.0(5) . . ?
C15 N11 C16 117.0(7) . . ?
C15 N12 C18 116.7(7) . . ?
C15 N12 Cd2 90.6(4) . . ?
C18 N12 Cd2 152.7(6) . . ?
C21 N13 C22 114.4(6) . . ?
C19 N14 C22 117.2(6) . . ?
C19 N14 Cd1 146.3(5) . . ?
C22 N14 Cd1 96.5(4) . . ?
C23 N15 C22 120.5(6) . . ?
C23 N15 Cd1 143.4(4) . . ?
C22 N15 Cd1 96.1(4) . . ?
C23 N16 C24 119.1(6) . . ?
C23 N16 Cd2 135.4(4) . . ?
C24 N16 Cd2 105.4(4) . . ?
C25 N17 C24 115.2(7) . . ?
C27 N18 C24 116.7(7) . . ?
C27 N18 Cd2 153.0(6) . . ?
C24 N18 Cd2 89.4(4) . . ?
N2 C1 C2 120.8(7) . . ?
C1 C2 C3 117.2(7) . . ?
N1 C3 C2 123.0(7) . . ?
N1 C4 N2 126.3(6) . . ?
N1 C4 N3 122.0(6) . . ?
N2 C4 N3 111.4(6) . . ?
N4 C5 N3 122.0(5) . . ?
N5 C6 N6 124.3(6) . . ?
N5 C6 N4 124.2(6) . . ?
N6 C6 N4 111.5(6) . . ?
N5 C7 C8 123.1(7) . . ?
C9 C8 C7 116.1(7) . . ?
N6 C9 C8 122.8(7) . . ?
N8 C10 C11 120.9(7) . . ?
C12 C11 C10 117.7(8) . . ?
C11 C12 N7 124.1(8) . . ?
N8 C13 N7 125.9(6) . . ?
N8 C13 N9 112.2(6) . . ?
N7 C13 N9 121.9(6) . . ?
N10 C14 N9 121.0(6) . . ?
N11 C15 N12 125.4(7) . . ?
N11 C15 N10 122.6(7) . . ?
N12 C15 N10 112.0(7) . . ?
N11 C16 C17 120.2(8) . . ?
C18 C17 C16 120.3(8) . . ?
C17 C18 N12 120.3(8) . . ?
N14 C19 C20 121.4(7) . . ?
C21 C20 C19 116.3(7) . . ?
N13 C21 C20 124.9(7) . . ?
N13 C22 N14 125.7(6) . . ?
N13 C22 N15 123.5(6) . . ?
N14 C22 N15 110.8(6) . . ?
N15 C23 N16 122.2(6) . . ?
N17 C24 N18 126.5(6) . . ?
N17 C24 N16 123.3(6) . . ?
N18 C24 N16 110.1(7) . . ?
N17 C25 C26 122.5(8) . . ?
C27 C26 C25 117.6(8) . . ?
N18 C27 C26 121.4(8) . . ?
O1 Cl1 O2 118.9(6) . . ?
O1 Cl1 O3 110.9(6) . . ?
O2 Cl1 O3 115.1(5) . . ?
O1 Cl1 O4 102.8(7) . . ?
O2 Cl1 O4 104.9(6) . . ?
O3 Cl1 O4 101.6(7) . . ?

loop_
_geom_bond_atom_site_label_1
_geom_bond_atom_site_label_2
_geom_bond_distance
_geom_bond_site_symmetry_2
_geom_bond_publ_flag
Cd1 N3 2.217(5) . ?
Cd1 N9 2.272(5) . ?
Cd1 N15 2.346(5) . ?
Cd1 N14 2.354(5) . ?
Cd1 N8 2.396(5) . ?
Cd1 N2 2.641(6) . ?
Cd2 N16 2.215(5) . ?
Cd2 N10 2.260(5) . ?
Cd2 N6 2.322(6) . ?
Cd2 N4 2.378(5) . ?
Cd2 N12 2.508(6) . ?
Cd2 N18 2.572(6) . ?
N1 C3 1.314(7) . ?
N1 C4 1.330(7) . ?
N2 C1 1.340(9) . ?
N2 C4 1.350(7) . ?
N3 C5 1.307(7) . ?
N3 C4 1.391(7) . ?
N4 C5 1.291(7) . ?
N4 C6 1.375(7) . ?
N5 C7 1.317(8) . ?
N5 C6 1.334(7) . ?
N6 C9 1.301(9) . ?
N6 C6 1.334(7) . ?
N7 C12 1.336(9) . ?
N7 C13 1.350(7) . ?
N8 C13 1.324(7) . ?
N8 C10 1.332(8) . ?
N9 C14 1.333(7) . ?
N9 C13 1.377(7) . ?
N10 C14 1.293(7) . ?
N10 C15 1.378(8) . ?
N11 C15 1.323(8) . ?
N11 C16 1.337(9) . ?
N12 C15 1.354(8) . ?
N12 C18 1.354(9) . ?
N13 C21 1.309(9) . ?
N13 C22 1.331(7) . ?
N14 C19 1.313(8) . ?
N14 C22 1.342(7) . ?
N15 C23 1.304(7) . ?
N15 C22 1.368(7) . ?
N16 C23 1.313(7) . ?
N16 C24 1.363(7) . ?
N17 C25 1.325(9) . ?
N17 C24 1.336(8) . ?
N18 C27 1.318(9) . ?
N18 C24 1.354(8) . ?
C1 C2 1.386(10) . ?
C2 C3 1.386(9) . ?
C7 C8 1.367(10) . ?
C8 C9 1.360(11) . ?
C10 C11 1.372(10) . ?
C11 C12 1.335(10) . ?
C16 C17 1.387(11) . ?
C17 C18 1.333(11) . ?
C19 C20 1.368(10) . ?
C20 C21 1.362(10) . ?
C25 C26 1.392(10) . ?
C26 C27 1.373(10) . ?
Cl1 O1 1.294(7) . ?
Cl1 O2 1.315(6) . ?
Cl1 O3 1.374(7) . ?
Cl1 O4 1.385(9) . ?
